data_4339736
loop_
_publ_author_name
'Shaw, Anthony P.'
'Ryland, Bradford L.'
'Norton, Jack R.'
'Buccella, Daniela'
'Moscatelli, Alberto'

_publ_section_title
;
 Electron exchange involving a sulfur-stabilized ruthenium radical cation.
;
_journal_issue 14
_journal_name_full 'Inorganic chemistry'
_journal_page_first 5805
_journal_page_last 5812
_journal_paper_doi 10.1021/ic700580u
_journal_volume 46
_journal_year 2007
_chemical_formula_sum 'C63 H60 B N P2 Ru'
_chemical_formula_weight 1004.94
_chemical_name_systematic
; 
 ? 
;
_space_group_IT_number 14
_symmetry_cell_setting monoclinic
_symmetry_space_group_name_Hall '-P 2ybc'
_symmetry_space_group_name_H-M 'P 1 21/c 1'
_atom_sites_solution_hydrogens geom
_atom_sites_solution_primary direct
_atom_sites_solution_secondary difmap
_audit_creation_method SHELXL-97
_cell_angle_alpha 90.00
_cell_angle_beta 100.6360(10)
_cell_angle_gamma 90.00
_cell_formula_units_Z 4
_cell_length_a 11.5351(11)
_cell_length_b 23.674(2)
_cell_length_c 18.6041(17)
_cell_measurement_reflns_used 9842
_cell_measurement_temperature 125(2)
_cell_measurement_theta_max 32.92
_cell_measurement_theta_min 2.49
_cell_volume 4993.2(8)
_computing_cell_refinement 'Bruker SMART'
_computing_data_collection 'Bruker SMART'
_computing_data_reduction 'Bruker SAINT'
_computing_molecular_graphics 'Bruker SHELXTL'
_computing_publication_material 'Bruker SHELXTL'
_computing_structure_refinement 'SHELXL-97 (Sheldrick, 1997)'
_computing_structure_solution 'SHELXS-97 (Sheldrick, 1990)'
_diffrn_ambient_temperature 125(2)
_diffrn_measured_fraction_theta_full 0.943
_diffrn_measured_fraction_theta_max 0.943
_diffrn_measurement_device_type 'CCD area detector'
_diffrn_measurement_method 'phi and omega scans'
_diffrn_radiation_monochromator graphite
_diffrn_radiation_source 'fine-focus sealed tube'
_diffrn_radiation_type MoK\a
_diffrn_radiation_wavelength 0.71073
_diffrn_reflns_av_R_equivalents 0.0420
_diffrn_reflns_av_sigmaI/netI 0.0364
_diffrn_reflns_limit_h_max 17
_diffrn_reflns_limit_h_min -17
_diffrn_reflns_limit_k_max 36
_diffrn_reflns_limit_k_min -36
_diffrn_reflns_limit_l_max 27
_diffrn_reflns_limit_l_min -27
_diffrn_reflns_number 88343
_diffrn_reflns_theta_full 33.45
_diffrn_reflns_theta_max 33.45
_diffrn_reflns_theta_min 1.80
_exptl_absorpt_coefficient_mu 0.420
_exptl_absorpt_correction_T_max 0.9396
_exptl_absorpt_correction_T_min 0.8842
_exptl_absorpt_correction_type empirical
_exptl_absorpt_process_details sadabs
_exptl_crystal_colour YELLOW
_exptl_crystal_density_diffrn 1.337
_exptl_crystal_density_method 'not measured'
_exptl_crystal_description NEEDLE
_exptl_crystal_F_000 2096
_exptl_crystal_size_max 0.30
_exptl_crystal_size_mid 0.15
_exptl_crystal_size_min 0.15
_refine_diff_density_max 0.582
_refine_diff_density_min -1.135
_refine_diff_density_rms 0.075
_refine_ls_extinction_method none
_refine_ls_goodness_of_fit_ref 1.024
_refine_ls_hydrogen_treatment mixed
_refine_ls_matrix_type full
_refine_ls_number_parameters 648
_refine_ls_number_reflns 18388
_refine_ls_number_restraints 3
_refine_ls_restrained_S_all 1.024
_refine_ls_R_factor_all 0.0507
_refine_ls_R_factor_gt 0.0337
_refine_ls_shift/su_max 0.003
_refine_ls_shift/su_mean 0.000
_refine_ls_structure_factor_coef Fsqd
_refine_ls_weighting_details 'calc w=1/[\s^2^(Fo^2^)+(0.0397P)^2^+2.0588P] where P=(Fo^2^+2Fc^2^)/3'
_refine_ls_weighting_scheme calc
_refine_ls_wR_factor_gt 0.0796
_refine_ls_wR_factor_ref 0.0878
_reflns_number_gt 14457
_reflns_number_total 18388
_reflns_threshold_expression >2sigma(I)
_cod_data_source_file ic700580u-file005.cif
_cod_data_source_block runs10d
_cod_depositor_comments
;
The following automatic conversions were performed:

'_symmetry_cell_setting' value 'Monoclinic' changed to 'monoclinic'
according to
/usr/data/users/saulius/automatic-downloads/retrospective/ACS/lib/dictionaries/cif_core.dic
dictionary named 'cif_core.dic' version 2.4.2 from
2011-04-26.

'_exptl_absorpt_correction_type' value 'EMPIRICAL'
changed to 'empirical' according to
/usr/data/users/saulius/automatic-downloads/retrospective/ACS/lib/dictionaries/cif_core.dic
dictionary named 'cif_core.dic' version 2.4.2 from 2011-04-26.

Automatic conversion script
Id: cif_fix_values 2281 2013-09-26 08:29:07Z andrius 
;
_cod_original_cell_volume 4993.1(8)
_cod_original_sg_symbol_H-M P2(1)/c
_cod_database_code 4339736

loop_
_symmetry_equiv_pos_as_xyz
'x, y, z'
'-x, y+1/2, -z+1/2'
'-x, -y, -z'
'x, -y-1/2, z-1/2'

loop_
_atom_site_label
_atom_site_type_symbol
_atom_site_fract_x
_atom_site_fract_y
_atom_site_fract_z
_atom_site_U_iso_or_equiv
_atom_site_adp_type
_atom_site_occupancy
_atom_site_symmetry_multiplicity
_atom_site_calc_flag
_atom_site_refinement_flags
_atom_site_disorder_assembly
_atom_site_disorder_group
Ru Ru 0.441979(9) 0.804951(4) 0.277033(6) 0.01593(3) Uani 1 1 d D . .
C1 C 0.39126(16) 0.76591(7) 0.37584(9) 0.0280(3) Uani 1 1 d . A .
H1A H 0.3174 0.7741 0.3949 0.034 Uiso 1 1 calc R . .
C2 C 0.50019(16) 0.79582(7) 0.39511(9) 0.0289(3) Uani 1 1 d . A .
H2A H 0.5175 0.8272 0.4316 0.035 Uiso 1 1 calc R . .
C3 C 0.58372(15) 0.76791(8) 0.35868(9) 0.0324(4) Uani 1 1 d . A .
H3A H 0.6695 0.7771 0.3646 0.039 Uiso 1 1 calc R . .
C4 C 0.52567(16) 0.72281(7) 0.31681(9) 0.0313(4) Uani 1 1 d . A .
H4A H 0.5627 0.6952 0.2873 0.038 Uiso 1 1 calc R . .
C5 C 0.40614(17) 0.72208(7) 0.32751(9) 0.0305(3) Uani 1 1 d . A .
H5A H 0.3446 0.6940 0.3060 0.037 Uiso 1 1 calc R . .
P1 P 0.55821(3) 0.865089(15) 0.225510(19) 0.01617(6) Uani 1 1 d . A .
P2 P 0.32363(3) 0.882714(14) 0.274920(19) 0.01633(7) Uani 1 1 d . A .
C6 C 0.46734(12) 0.92583(6) 0.18602(8) 0.0201(3) Uani 1 1 d . . .
H6A H 0.5184 0.9568 0.1742 0.024 Uiso 1 1 calc R A .
H6B H 0.4134 0.9144 0.1406 0.024 Uiso 1 1 calc R . .
C7 C 0.39666(12) 0.94528(6) 0.24367(8) 0.0205(3) Uani 1 1 d . A .
H7A H 0.3369 0.9735 0.2223 0.025 Uiso 1 1 calc R . .
H7B H 0.4499 0.9629 0.2855 0.025 Uiso 1 1 calc R . .
N N 0.3611(6) 0.78248(16) 0.1635(2) 0.0223(5) Uani 0.825(2) 1 d PD A 1
H1 H 0.3116(19) 0.8117(9) 0.1462(13) 0.027 Uiso 0.825(2) 1 d PD A 1
H2 H 0.4219(19) 0.7874(10) 0.1376(12) 0.027 Uiso 0.825(2) 1 d PD A 1
C8 C 0.30013(15) 0.72933(7) 0.13599(10) 0.0201(3) Uani 0.825(2) 1 d PD A 1
H8A H 0.2376 0.7219 0.1655 0.024 Uiso 0.825(2) 1 calc PR A 1
C9 C 0.23910(18) 0.73638(8) 0.05580(10) 0.0272(4) Uani 0.825(2) 1 d P A 1
H9A H 0.1856 0.7689 0.0515 0.041 Uiso 0.825(2) 1 calc PR A 1
H9B H 0.1940 0.7022 0.0395 0.041 Uiso 0.825(2) 1 calc PR A 1
H9C H 0.2987 0.7426 0.0253 0.041 Uiso 0.825(2) 1 calc PR A 1
C50 C 0.3837(4) 0.6795(2) 0.1457(2) 0.0201(6) Uani 0.825(2) 1 d P A 1
C51 C 0.48569(17) 0.68018(8) 0.11499(11) 0.0251(4) Uani 0.825(2) 1 d P A 1
H51A H 0.5024 0.7121 0.0876 0.030 Uiso 0.825(2) 1 calc PR A 1
C52 C 0.56285(18) 0.63441(9) 0.12431(13) 0.0320(5) Uani 0.825(2) 1 d P A 1
H52A H 0.6332 0.6357 0.1046 0.038 Uiso 0.825(2) 1 calc PR A 1
C53 C 0.5373(2) 0.58697(9) 0.16232(14) 0.0323(5) Uani 0.825(2) 1 d P A 1
H53A H 0.5905 0.5560 0.1690 0.039 Uiso 0.825(2) 1 calc PR A 1
C54 C 0.4344(2) 0.58469(8) 0.19053(12) 0.0300(4) Uani 0.825(2) 1 d P A 1
H54A H 0.4161 0.5518 0.2156 0.036 Uiso 0.825(2) 1 calc PR A 1
C55 C 0.35763(18) 0.63091(8) 0.18203(10) 0.0255(4) Uani 0.825(2) 1 d P A 1
H55A H 0.2869 0.6292 0.2012 0.031 Uiso 0.825(2) 1 calc PR A 1
NA N 0.359(3) 0.7881(10) 0.1614(10) 0.0217(8) Uiso 0.175(2) 1 d PD A 2
H3 H 0.2782 0.7867 0.1593 0.026 Uiso 0.175(2) 1 calc PR A 2
H4 H 0.3734 0.8187 0.1341 0.026 Uiso 0.175(2) 1 calc PR A 2
C8A C 0.3921(7) 0.7372(3) 0.1252(5) 0.0217(8) Uiso 0.175(2) 1 d PD A 2
H8AA H 0.4740 0.7445 0.1167 0.026 Uiso 0.175(2) 1 calc PR A 2
C9A C 0.3131(8) 0.7391(4) 0.0491(5) 0.0217(8) Uiso 0.175(2) 1 d P A 2
H9AA H 0.3282 0.7057 0.0211 0.033 Uiso 0.175(2) 1 calc PR A 2
H9AB H 0.3306 0.7733 0.0234 0.033 Uiso 0.175(2) 1 calc PR A 2
H9AC H 0.2301 0.7395 0.0544 0.033 Uiso 0.175(2) 1 calc PR A 2
C50A C 0.395(3) 0.6786(13) 0.1567(14) 0.0217(8) Uiso 0.175(2) 1 d P A 2
C51A C 0.4951(7) 0.6454(4) 0.1607(5) 0.0217(8) Uiso 0.175(2) 1 d P A 2
H51B H 0.5637 0.6604 0.1464 0.026 Uiso 0.175(2) 1 calc PR A 2
C52A C 0.4948(11) 0.5898(4) 0.1861(5) 0.0217(8) Uiso 0.175(2) 1 d P A 2
H52B H 0.5614 0.5663 0.1857 0.026 Uiso 0.175(2) 1 calc PR A 2
C53A C 0.3967(8) 0.5686(4) 0.2120(5) 0.0217(8) Uiso 0.175(2) 1 d P A 2
H53B H 0.3981 0.5313 0.2310 0.026 Uiso 0.175(2) 1 calc PR A 2
C54A C 0.2975(8) 0.6022(4) 0.2098(5) 0.0217(8) Uiso 0.175(2) 1 d P A 2
H54B H 0.2308 0.5881 0.2274 0.026 Uiso 0.175(2) 1 calc PR A 2
C55A C 0.2969(8) 0.6566(4) 0.1818(5) 0.0217(8) Uiso 0.175(2) 1 d P A 2
H55B H 0.2285 0.6793 0.1796 0.026 Uiso 0.175(2) 1 calc PR A 2
C10 C 0.68216(12) 0.90091(6) 0.28312(8) 0.0193(3) Uani 1 1 d . . .
C11 C 0.67600(13) 0.91241(6) 0.35595(8) 0.0229(3) Uani 1 1 d . A .
H11F H 0.6115 0.8984 0.3759 0.027 Uiso 1 1 calc R . .
C12 C 0.76330(15) 0.94411(7) 0.39965(9) 0.0281(3) Uani 1 1 d . . .
H12F H 0.7573 0.9524 0.4488 0.034 Uiso 1 1 calc R A .
C13 C 0.85923(15) 0.96371(7) 0.37148(10) 0.0317(4) Uani 1 1 d . A .
H13F H 0.9187 0.9855 0.4012 0.038 Uiso 1 1 calc R . .
C14 C 0.86803(14) 0.95137(7) 0.29963(10) 0.0301(3) Uani 1 1 d . . .
H14A H 0.9345 0.9641 0.2807 0.036 Uiso 1 1 calc R A .
C15 C 0.77980(13) 0.92044(6) 0.25523(9) 0.0235(3) Uani 1 1 d . A .
H15A H 0.7858 0.9126 0.2060 0.028 Uiso 1 1 calc R . .
C20 C 0.62031(12) 0.83586(6) 0.14998(8) 0.0191(3) Uani 1 1 d . . .
C21 C 0.68774(13) 0.78664(6) 0.16384(9) 0.0229(3) Uani 1 1 d . A .
H21A H 0.7048 0.7717 0.2120 0.027 Uiso 1 1 calc R . .
C22 C 0.73012(14) 0.75940(7) 0.10745(9) 0.0287(3) Uani 1 1 d . . .
H22A H 0.7773 0.7264 0.1174 0.034 Uiso 1 1 calc R A .
C23 C 0.70317(15) 0.78065(9) 0.03665(9) 0.0335(4) Uani 1 1 d . A .
H23A H 0.7303 0.7616 -0.0020 0.040 Uiso 1 1 calc R . .
C24 C 0.63715(16) 0.82937(9) 0.02225(9) 0.0361(4) Uani 1 1 d . . .
H24A H 0.6198 0.8439 -0.0261 0.043 Uiso 1 1 calc R A .
C25 C 0.59585(14) 0.85735(8) 0.07863(8) 0.0276(3) Uani 1 1 d . A .
H25A H 0.5511 0.8910 0.0686 0.033 Uiso 1 1 calc R . .
C30 C 0.18047(12) 0.87849(6) 0.21326(8) 0.0186(2) Uani 1 1 d . . .
C31 C 0.12085(13) 0.82678(7) 0.20800(10) 0.0265(3) Uani 1 1 d . A .
H31A H 0.1542 0.7958 0.2371 0.032 Uiso 1 1 calc R . .
C32 C 0.01327(14) 0.82011(7) 0.16066(10) 0.0303(3) Uani 1 1 d . . .
H32A H -0.0261 0.7847 0.1575 0.036 Uiso 1 1 calc R A .
C33 C -0.03623(14) 0.86491(7) 0.11834(9) 0.0291(3) Uani 1 1 d . A .
H33A H -0.1095 0.8604 0.0859 0.035 Uiso 1 1 calc R . .
C34 C 0.02097(17) 0.91627(8) 0.12335(11) 0.0378(4) Uani 1 1 d . . .
H34A H -0.0135 0.9471 0.0944 0.045 Uiso 1 1 calc R A .
C35 C 0.12916(15) 0.92345(7) 0.17056(10) 0.0312(4) Uani 1 1 d . A .
H35A H 0.1678 0.9590 0.1735 0.037 Uiso 1 1 calc R . .
C40 C 0.28667(13) 0.90442(6) 0.36246(8) 0.0195(3) Uani 1 1 d . . .
C41 C 0.37063(14) 0.93193(7) 0.41504(9) 0.0275(3) Uani 1 1 d . A .
H41A H 0.4441 0.9428 0.4032 0.033 Uiso 1 1 calc R . .
C42 C 0.34744(16) 0.94340(8) 0.48432(9) 0.0315(3) Uani 1 1 d . . .
H42A H 0.4051 0.9620 0.5194 0.038 Uiso 1 1 calc R A .
C43 C 0.24079(17) 0.92784(7) 0.50262(9) 0.0306(3) Uani 1 1 d . A .
H43A H 0.2254 0.9353 0.5501 0.037 Uiso 1 1 calc R . .
C44 C 0.15692(16) 0.90125(7) 0.45084(10) 0.0321(4) Uani 1 1 d . . .
H44A H 0.0834 0.8908 0.4630 0.039 Uiso 1 1 calc R A .
C45 C 0.17900(14) 0.88961(7) 0.38106(9) 0.0266(3) Uani 1 1 d . A .
H45A H 0.1204 0.8715 0.3461 0.032 Uiso 1 1 calc R . .
B B 1.03027(14) 1.12471(7) 0.16510(9) 0.0196(3) Uani 1 1 d . . .
C101 C 1.04817(13) 1.11445(6) 0.25407(8) 0.0213(3) Uani 1 1 d . . .
C102 C 1.12157(14) 1.07295(7) 0.29243(9) 0.0271(3) Uani 1 1 d . . .
H10A H 1.1672 1.0501 0.2662 0.032 Uiso 1 1 calc R . .
C103 C 1.13058(16) 1.06363(8) 0.36732(9) 0.0332(4) Uani 1 1 d . . .
H10B H 1.1812 1.0348 0.3907 0.040 Uiso 1 1 calc R . .
C104 C 1.06621(16) 1.09610(9) 0.40760(9) 0.0359(4) Uani 1 1 d . . .
H10C H 1.0734 1.0904 0.4588 0.043 Uiso 1 1 calc R . .
C105 C 0.99090(17) 1.13712(9) 0.37195(10) 0.0370(4) Uani 1 1 d . . .
H10D H 0.9455 1.1597 0.3987 0.044 Uiso 1 1 calc R . .
C106 C 0.98176(15) 1.14529(8) 0.29698(9) 0.0299(3) Uani 1 1 d . . .
H10E H 0.9281 1.1730 0.2737 0.036 Uiso 1 1 calc R . .
C111 C 1.05113(13) 1.19085(6) 0.14307(9) 0.0231(3) Uani 1 1 d . . .
C112 C 1.04591(17) 1.20504(8) 0.06928(10) 0.0338(4) Uani 1 1 d . . .
H11A H 1.0308 1.1761 0.0335 0.041 Uiso 1 1 calc R . .
C113 C 1.06211(17) 1.26016(9) 0.04669(13) 0.0438(5) Uani 1 1 d . . .
H11B H 1.0571 1.2680 -0.0039 0.053 Uiso 1 1 calc R . .
C114 C 1.08534(16) 1.30325(8) 0.09689(15) 0.0471(6) Uani 1 1 d . . .
H11C H 1.0962 1.3408 0.0815 0.056 Uiso 1 1 calc R . .
C116 C 1.07656(15) 1.23567(7) 0.19209(11) 0.0335(4) Uani 1 1 d . . .
H11D H 1.0833 1.2282 0.2429 0.040 Uiso 1 1 calc R . .
C115 C 1.09255(17) 1.29095(8) 0.16979(14) 0.0450(5) Uani 1 1 d . . .
H11E H 1.1085 1.3202 0.2052 0.054 Uiso 1 1 calc R . .
C121 C 0.89305(13) 1.10580(7) 0.13121(8) 0.0215(3) Uani 1 1 d . . .
C122 C 0.81052(15) 1.13994(7) 0.08729(11) 0.0360(4) Uani 1 1 d . . .
H12A H 0.8343 1.1764 0.0743 0.043 Uiso 1 1 calc R . .
C123 C 0.69409(16) 1.12285(9) 0.06141(13) 0.0449(5) Uani 1 1 d . . .
H12B H 0.6411 1.1476 0.0313 0.054 Uiso 1 1 calc R . .
C124 C 0.65584(15) 1.07059(9) 0.07919(10) 0.0370(4) Uani 1 1 d . . .
H12C H 0.5767 1.0590 0.0620 0.044 Uiso 1 1 calc R . .
C125 C 0.73495(18) 1.03533(11) 0.12257(12) 0.0509(6) Uani 1 1 d . . .
H12D H 0.7104 0.9990 0.1354 0.061 Uiso 1 1 calc R . .
C126 C 0.85087(17) 1.05299(9) 0.14763(11) 0.0430(5) Uani 1 1 d . . .
H12E H 0.9035 1.0279 0.1773 0.052 Uiso 1 1 calc R . .
C131 C 1.12816(12) 1.08878(6) 0.12996(8) 0.0189(2) Uani 1 1 d . . .
C132 C 1.10230(13) 1.05204(6) 0.07015(8) 0.0225(3) Uani 1 1 d . . .
H13A H 1.0220 1.0453 0.0491 0.027 Uiso 1 1 calc R . .
C133 C 1.19002(14) 1.02477(7) 0.04005(9) 0.0258(3) Uani 1 1 d . . .
H13B H 1.1685 1.0000 -0.0004 0.031 Uiso 1 1 calc R . .
C134 C 1.30812(13) 1.03380(6) 0.06913(9) 0.0239(3) Uani 1 1 d . . .
H13C H 1.3679 1.0152 0.0491 0.029 Uiso 1 1 calc R . .
C135 C 1.33783(13) 1.07058(7) 0.12828(8) 0.0236(3) Uani 1 1 d . . .
H13D H 1.4184 1.0774 0.1487 0.028 Uiso 1 1 calc R . .
C136 C 1.24953(13) 1.09727(6) 0.15736(8) 0.0225(3) Uani 1 1 d . . .
H13E H 1.2718 1.1223 0.1974 0.027 Uiso 1 1 calc R . .

loop_
_atom_site_aniso_label
_atom_site_aniso_U_11
_atom_site_aniso_U_22
_atom_site_aniso_U_33
_atom_site_aniso_U_23
_atom_site_aniso_U_13
_atom_site_aniso_U_12
Ru 0.01655(5) 0.01473(5) 0.01666(5) 0.00290(4) 0.00347(4) 0.00135(4)
C1 0.0353(8) 0.0281(8) 0.0231(7) 0.0079(6) 0.0117(6) 0.0030(6)
C2 0.0394(9) 0.0263(8) 0.0194(7) 0.0073(5) 0.0012(6) -0.0009(6)
C3 0.0268(8) 0.0415(9) 0.0271(8) 0.0178(7) 0.0002(6) 0.0053(7)
C4 0.0414(9) 0.0255(8) 0.0290(8) 0.0121(6) 0.0122(7) 0.0142(7)
C5 0.0434(10) 0.0223(7) 0.0272(8) 0.0075(6) 0.0104(7) -0.0019(7)
P1 0.01492(14) 0.01766(15) 0.01567(15) 0.00209(12) 0.00214(12) 0.00038(12)
P2 0.01504(15) 0.01539(15) 0.01837(16) 0.00020(12) 0.00261(12) 0.00026(11)
C6 0.0179(6) 0.0190(6) 0.0229(7) 0.0063(5) 0.0025(5) 0.0004(5)
C7 0.0183(6) 0.0159(6) 0.0268(7) 0.0025(5) 0.0030(5) -0.0002(5)
N 0.0225(8) 0.0140(12) 0.0278(9) -0.0009(8) -0.0017(6) 0.0020(9)
C8 0.0193(8) 0.0186(7) 0.0217(8) -0.0002(6) 0.0015(6) -0.0021(6)
C9 0.0279(10) 0.0276(9) 0.0229(9) 0.0013(7) -0.0034(7) -0.0007(7)
C50 0.0215(15) 0.0164(8) 0.0209(17) -0.0026(12) 0.0003(11) -0.0013(9)
C51 0.0228(8) 0.0215(8) 0.0309(10) -0.0007(7) 0.0049(7) -0.0014(6)
C52 0.0251(9) 0.0275(10) 0.0434(12) -0.0023(8) 0.0061(8) 0.0023(7)
C53 0.0314(11) 0.0232(9) 0.0391(12) -0.0007(8) -0.0016(10) 0.0038(8)
C54 0.0350(12) 0.0202(9) 0.0326(11) 0.0037(7) 0.0007(9) -0.0009(8)
C55 0.0276(9) 0.0225(8) 0.0249(9) 0.0012(7) 0.0010(7) -0.0032(7)
C10 0.0181(6) 0.0174(6) 0.0211(6) 0.0009(5) 0.0005(5) 0.0009(5)
C11 0.0204(6) 0.0245(7) 0.0227(7) -0.0013(5) 0.0012(5) 0.0014(5)
C12 0.0293(8) 0.0276(8) 0.0245(7) -0.0043(6) -0.0032(6) 0.0019(6)
C13 0.0281(8) 0.0254(7) 0.0369(9) -0.0016(7) -0.0061(7) -0.0051(6)
C14 0.0225(7) 0.0276(8) 0.0383(9) 0.0050(7) 0.0006(6) -0.0070(6)
C15 0.0211(7) 0.0232(7) 0.0261(7) 0.0028(5) 0.0041(6) -0.0021(5)
C20 0.0153(6) 0.0248(7) 0.0173(6) -0.0006(5) 0.0033(5) -0.0039(5)
C21 0.0201(6) 0.0247(7) 0.0242(7) -0.0034(5) 0.0049(5) -0.0008(5)
C22 0.0208(7) 0.0331(8) 0.0331(8) -0.0127(7) 0.0074(6) -0.0038(6)
C23 0.0227(7) 0.0521(11) 0.0269(8) -0.0156(7) 0.0080(6) -0.0082(7)
C24 0.0316(9) 0.0588(12) 0.0185(7) -0.0018(7) 0.0062(6) -0.0056(8)
C25 0.0249(7) 0.0381(9) 0.0199(7) 0.0035(6) 0.0047(6) 0.0004(6)
C30 0.0157(6) 0.0198(6) 0.0201(6) -0.0012(5) 0.0029(5) 0.0005(5)
C31 0.0183(6) 0.0211(7) 0.0383(9) 0.0017(6) 0.0009(6) -0.0008(5)
C32 0.0198(7) 0.0272(7) 0.0424(10) -0.0033(7) 0.0019(7) -0.0042(6)
C33 0.0205(7) 0.0376(9) 0.0267(8) -0.0027(6) -0.0021(6) -0.0035(6)
C34 0.0330(9) 0.0358(9) 0.0371(10) 0.0107(7) -0.0130(7) -0.0033(7)
C35 0.0298(8) 0.0258(8) 0.0329(8) 0.0056(6) -0.0077(7) -0.0050(6)
C40 0.0209(6) 0.0185(6) 0.0191(6) -0.0008(5) 0.0036(5) 0.0028(5)
C41 0.0223(7) 0.0325(8) 0.0266(7) -0.0059(6) 0.0022(6) 0.0010(6)
C42 0.0326(8) 0.0345(9) 0.0255(8) -0.0081(6) 0.0005(6) 0.0029(7)
C43 0.0454(10) 0.0257(7) 0.0224(7) -0.0020(6) 0.0109(7) 0.0041(7)
C44 0.0371(9) 0.0323(8) 0.0309(8) -0.0033(7) 0.0165(7) -0.0054(7)
C45 0.0270(7) 0.0282(8) 0.0259(7) -0.0039(6) 0.0087(6) -0.0047(6)
B 0.0183(7) 0.0196(7) 0.0202(7) 0.0007(5) 0.0012(6) 0.0005(5)
C101 0.0189(6) 0.0232(7) 0.0211(6) 0.0002(5) 0.0016(5) -0.0021(5)
C102 0.0261(7) 0.0327(8) 0.0228(7) 0.0039(6) 0.0054(6) 0.0048(6)
C103 0.0298(8) 0.0436(10) 0.0253(8) 0.0114(7) 0.0029(6) 0.0063(7)
C104 0.0314(9) 0.0560(11) 0.0192(7) 0.0034(7) 0.0019(6) 0.0024(8)
C105 0.0374(10) 0.0497(11) 0.0242(8) -0.0040(7) 0.0061(7) 0.0100(8)
C106 0.0302(8) 0.0347(8) 0.0240(7) -0.0001(6) 0.0026(6) 0.0071(7)
C111 0.0165(6) 0.0219(7) 0.0306(7) 0.0033(6) 0.0037(5) 0.0017(5)
C112 0.0381(9) 0.0304(8) 0.0365(9) 0.0102(7) 0.0164(8) 0.0108(7)
C113 0.0358(10) 0.0434(11) 0.0571(12) 0.0285(10) 0.0214(9) 0.0162(8)
C114 0.0223(8) 0.0261(8) 0.0938(18) 0.0229(10) 0.0133(9) 0.0047(6)
C116 0.0297(8) 0.0242(8) 0.0421(10) 0.0008(7) -0.0048(7) -0.0052(6)
C115 0.0317(9) 0.0229(8) 0.0749(15) 0.0025(9) -0.0050(9) -0.0070(7)
C121 0.0182(6) 0.0275(7) 0.0186(6) -0.0020(5) 0.0029(5) 0.0001(5)
C122 0.0265(8) 0.0265(8) 0.0490(11) -0.0038(7) -0.0091(7) 0.0024(6)
C123 0.0235(8) 0.0408(10) 0.0624(13) -0.0146(9) -0.0128(8) 0.0072(7)
C124 0.0174(7) 0.0585(12) 0.0350(9) -0.0181(8) 0.0050(6) -0.0062(7)
C125 0.0354(10) 0.0681(15) 0.0461(12) 0.0164(10) -0.0008(9) -0.0279(10)
C126 0.0294(9) 0.0509(11) 0.0428(11) 0.0199(9) -0.0089(8) -0.0163(8)
C131 0.0184(6) 0.0174(6) 0.0198(6) 0.0038(5) 0.0008(5) -0.0011(5)
C132 0.0186(6) 0.0209(6) 0.0261(7) -0.0013(5) -0.0008(5) -0.0015(5)
C133 0.0238(7) 0.0244(7) 0.0274(7) -0.0058(6) -0.0001(6) 0.0001(5)
C134 0.0204(7) 0.0252(7) 0.0259(7) 0.0002(6) 0.0034(6) 0.0020(5)
C135 0.0165(6) 0.0298(7) 0.0235(7) 0.0016(6) 0.0008(5) -0.0025(5)
C136 0.0197(6) 0.0259(7) 0.0209(7) -0.0017(5) 0.0013(5) -0.0040(5)

loop_
_atom_type_symbol
_atom_type_description
_atom_type_scat_dispersion_real
_atom_type_scat_dispersion_imag
_atom_type_scat_source
C C 0.0033 0.0016 'International Tables Vol C Tables 4.2.6.8 and 6.1.1.4'
H H 0.0000 0.0000 'International Tables Vol C Tables 4.2.6.8 and 6.1.1.4'
B B 0.0013 0.0007 'International Tables Vol C Tables 4.2.6.8 and 6.1.1.4'
N N 0.0061 0.0033 'International Tables Vol C Tables 4.2.6.8 and 6.1.1.4'
P P 0.1023 0.0942 'International Tables Vol C Tables 4.2.6.8 and 6.1.1.4'
Ru Ru -1.2594 0.8363 'International Tables Vol C Tables 4.2.6.8 and 6.1.1.4'

loop_
_geom_angle_atom_site_label_1
_geom_angle_atom_site_label_2
_geom_angle_atom_site_label_3
_geom_angle
C2 Ru C3 38.27(7)
C2 Ru N 158.99(16)
C3 Ru N 133.87(12)
C2 Ru NA 162.1(9)
C3 Ru NA 136.9(5)
N Ru NA 3.6(7)
C2 Ru C1 37.75(6)
C3 Ru C1 62.61(6)
N Ru C1 124.0(2)
NA Ru C1 126.2(10)
C2 Ru C4 63.10(6)
C3 Ru C4 37.21(7)
N Ru C4 100.79(10)
NA Ru C4 104.3(5)
C1 Ru C4 61.94(6)
C2 Ru C5 62.59(6)
C3 Ru C5 62.19(7)
N Ru C5 96.40(16)
NA Ru C5 99.6(8)
C1 Ru C5 36.56(6)
C4 Ru C5 37.19(7)
C2 Ru P1 112.83(5)
C3 Ru P1 96.85(5)
N Ru P1 85.7(2)
NA Ru P1 83.6(10)
C1 Ru P1 150.21(5)
C4 Ru P1 115.47(5)
C5 Ru P1 152.55(5)
C2 Ru P2 99.70(5)
C3 Ru P2 134.28(5)
N Ru P2 91.84(10)
NA Ru P2 88.7(5)
C1 Ru P2 95.81(4)
C4 Ru P2 157.74(4)
C5 Ru P2 123.69(5)
P1 Ru P2 83.445(14)
C5 C1 C2 108.73(15)
C5 C1 Ru 72.35(9)
C2 C1 Ru 69.46(9)
C1 C2 C3 106.78(15)
C1 C2 Ru 72.79(9)
C3 C2 Ru 71.33(9)
C4 C3 C2 108.44(15)
C4 C3 Ru 72.82(9)
C2 C3 Ru 70.40(9)
C3 C4 C5 107.65(15)
C3 C4 Ru 69.97(9)
C5 C4 Ru 71.81(9)
C1 C5 C4 108.38(16)
C1 C5 Ru 71.09(9)
C4 C5 Ru 71.00(9)
C20 P1 C10 104.55(7)
C20 P1 C6 105.24(7)
C10 P1 C6 101.34(6)
C20 P1 Ru 115.50(5)
C10 P1 Ru 119.92(5)
C6 P1 Ru 108.52(5)
C30 P2 C40 103.96(7)
C30 P2 C7 104.90(7)
C40 P2 C7 104.43(7)
C30 P2 Ru 115.66(5)
C40 P2 Ru 116.52(5)
C7 P2 Ru 110.17(5)
C7 C6 P1 106.93(9)
C6 C7 P2 108.13(9)
C8 N Ru 128.5(3)
N C8 C50 111.6(3)
N C8 C9 110.2(2)
C50 C8 C9 111.59(19)
C55 C50 C51 118.7(4)
C55 C50 C8 120.7(4)
C51 C50 C8 120.4(4)
C52 C51 C50 120.4(3)
C53 C52 C51 120.1(2)
C54 C53 C52 120.2(2)
C53 C54 C55 119.7(2)
C50 C55 C54 120.7(3)
C8A NA Ru 119.2(12)
NA C8A C50A 124.5(18)
NA C8A C9A 103.7(9)
C50A C8A C9A 110.6(11)
C51A C50A C55A 119(2)
C51A C50A C8A 120(2)
C55A C50A C8A 121(2)
C50A C51A C52A 119.8(16)
C51A C52A C53A 120.4(10)
C54A C53A C52A 119.9(9)
C53A C54A C55A 119.3(8)
C54A C55A C50A 121.4(15)
C11 C10 C15 118.86(13)
C11 C10 P1 118.99(11)
C15 C10 P1 122.02(11)
C12 C11 C10 120.73(15)
C13 C12 C11 120.06(16)
C12 C13 C14 119.84(15)
C13 C14 C15 120.33(15)
C14 C15 C10 120.15(15)
C21 C20 C25 119.03(14)
C21 C20 P1 117.23(11)
C25 C20 P1 123.52(12)
C22 C21 C20 120.47(15)
C23 C22 C21 119.81(16)
C24 C23 C22 120.32(15)
C23 C24 C25 120.18(16)
C24 C25 C20 120.18(16)
C35 C30 C31 118.50(14)
C35 C30 P2 123.69(11)
C31 C30 P2 117.81(11)
C32 C31 C30 120.87(15)
C33 C32 C31 120.04(15)
C34 C33 C32 119.79(15)
C33 C34 C35 120.71(16)
C30 C35 C34 120.10(15)
C45 C40 C41 118.39(14)
C45 C40 P2 120.96(11)
C41 C40 P2 120.40(11)
C42 C41 C40 120.71(15)
C43 C42 C41 120.49(16)
C44 C43 C42 119.22(15)
C43 C44 C45 120.86(16)
C40 C45 C44 120.34(15)
C131 B C111 104.50(11)
C131 B C101 110.83(11)
C111 B C101 113.14(12)
C131 B C121 112.82(12)
C111 B C121 109.63(12)
C101 B C121 106.07(12)
C102 C101 C106 114.52(14)
C102 C101 B 124.48(13)
C106 C101 B 120.85(13)
C103 C102 C101 123.04(15)
C104 C103 C102 120.35(16)
C103 C104 C105 118.81(16)
C104 C105 C106 120.06(17)
C105 C106 C101 123.18(16)
C116 C111 C112 115.04(15)
C116 C111 B 125.68(14)
C112 C111 B 119.27(14)
C113 C112 C111 122.33(19)
C114 C113 C112 120.6(2)
C115 C114 C113 118.77(17)
C111 C116 C115 122.85(19)
C114 C115 C116 120.3(2)
C122 C121 C126 114.83(15)
C122 C121 B 124.68(14)
C126 C121 B 120.46(14)
C121 C122 C123 122.85(18)
C124 C123 C122 120.50(18)
C123 C124 C125 118.54(16)
C124 C125 C126 120.17(19)
C121 C126 C125 123.11(18)
C132 C131 C136 115.25(13)
C132 C131 B 125.21(13)
C136 C131 B 119.40(13)
C131 C132 C133 122.69(14)
C134 C133 C132 120.20(14)
C133 C134 C135 118.99(14)
C136 C135 C134 119.96(14)
C135 C136 C131 122.91(14)

loop_
_geom_bond_atom_site_label_1
_geom_bond_atom_site_label_2
_geom_bond_distance
Ru C2 2.1860(16)
Ru C3 2.1983(16)
Ru N 2.211(3)
Ru NA 2.224(15)
Ru C1 2.2299(15)
Ru C4 2.2354(15)
Ru C5 2.2462(16)
Ru P1 2.2842(4)
Ru P2 2.2879(4)
C1 C5 1.404(2)
C1 C2 1.429(2)
C2 C3 1.437(3)
C3 C4 1.415(3)
C4 C5 1.429(3)
P1 C20 1.8270(14)
P1 C10 1.8293(14)
P1 C6 1.8499(14)
P2 C30 1.8313(14)
P2 C40 1.8314(15)
P2 C7 1.8499(14)
C6 C7 1.533(2)
N C8 1.486(5)
C8 C50 1.514(5)
C8 C9 1.537(3)
C50 C55 1.394(6)
C50 C51 1.400(6)
C51 C52 1.393(3)
C52 C53 1.388(3)
C53 C54 1.384(3)
C54 C55 1.398(3)
NA C8A 1.467(16)
C8A C50A 1.50(3)
C8A C9A 1.535(12)
C50A C51A 1.39(3)
C50A C55A 1.40(3)
C51A C52A 1.397(12)
C52A C53A 1.402(15)
C53A C54A 1.388(12)
C54A C55A 1.388(12)
C10 C11 1.397(2)
C10 C15 1.403(2)
C11 C12 1.391(2)
C12 C13 1.389(3)
C13 C14 1.390(3)
C14 C15 1.394(2)
C20 C21 1.398(2)
C20 C25 1.401(2)
C21 C22 1.394(2)
C22 C23 1.391(3)
C23 C24 1.381(3)
C24 C25 1.396(2)
C30 C35 1.393(2)
C30 C31 1.399(2)
C31 C32 1.392(2)
C32 C33 1.380(2)
C33 C34 1.378(2)
C34 C35 1.398(2)
C40 C45 1.394(2)
C40 C41 1.403(2)
C41 C42 1.390(2)
C42 C43 1.385(3)
C43 C44 1.384(3)
C44 C45 1.396(2)
B C131 1.643(2)
B C111 1.647(2)
B C101 1.648(2)
B C121 1.654(2)
C101 C102 1.403(2)
C101 C106 1.408(2)
C102 C103 1.395(2)
C103 C104 1.382(3)
C104 C105 1.387(3)
C105 C106 1.393(2)
C111 C116 1.395(2)
C111 C112 1.404(2)
C112 C113 1.394(3)
C113 C114 1.376(3)
C114 C115 1.375(3)
C116 C115 1.395(2)
C121 C122 1.393(2)
C121 C126 1.396(2)
C122 C123 1.400(2)
C123 C124 1.374(3)
C124 C125 1.382(3)
C125 C126 1.396(3)
C131 C132 1.400(2)
C131 C136 1.413(2)
C132 C133 1.401(2)
C133 C134 1.386(2)
C134 C135 1.395(2)
C135 C136 1.390(2)
